data_4324593
loop_
_publ_author_name
'Yusuke Hirai'
'Yoshinori Nagao'
'Asako Igashira-Kamiyama'
'Takumi Konno'

_publ_contact_author_address
; Department of Chemistry, Graduate School of Science,
  Osaka University, Toyonaka 560-0043, JAPAN
;
_publ_contact_author_email ' konno@chem.sci.osaka-u.ac.jp '
_publ_contact_author_fax ' 81-6-6850-5765 '
_publ_contact_author_name 'Takumi Konno'
_publ_contact_author_phone ' 81-6-6850-5765 '
_publ_section_title
;
 Enantioselective/Anion-Selective Incorporation of Tris(ethylenediamine)
 Complexes into 2D Coordination Spaces between Tripalladium(II)
 Supramolecular Layers withd-Penicillaminate
;
_journal_name_full 'Inorganic Chemistry'
_journal_page_first 2040
_journal_page_last 2042
_journal_paper_doi 10.1021/ic1018983
_journal_volume 50
_journal_year 2011
_chemical_absolute_configuration rm
_chemical_formula_sum 'C36 H98 Cl3 Co N12 O34 Pd6 S6'
_chemical_formula_weight 2239.30
_chemical_name_systematic
; 
 ? 
;
_space_group_IT_number 19
_symmetry_cell_setting orthorhombic
_symmetry_space_group_name_Hall 'P 2ac 2ab'
_symmetry_space_group_name_H-M 'P 21 21 21'
_atom_sites_solution_hydrogens geom
_atom_sites_solution_primary direct
_atom_sites_solution_secondary difmap
_audit_creation_method SHELXL-97
_cell_angle_alpha 90.00
_cell_angle_beta 90.00
_cell_angle_gamma 90.00
_cell_formula_units_Z 4
_cell_length_a 13.5518(13)
_cell_length_b 16.3837(15)
_cell_length_c 33.135(3)
_cell_measurement_reflns_used 990
_cell_measurement_temperature 100(2)
_cell_measurement_theta_max 27.52
_cell_measurement_theta_min 1.75
_cell_volume 7356.9(12)
_computing_cell_refinement 'Bruker SMART'
_computing_data_collection 'Bruker SMART'
_computing_data_reduction 'Bruker SHELXTL'
_computing_structure_refinement 'SHELXL-97 (Sheldrick, 1997)'
_computing_structure_solution SIR97
_diffrn_ambient_temperature 100(2)
_diffrn_measured_fraction_theta_full 0.997
_diffrn_measured_fraction_theta_max 0.997
_diffrn_measurement_device_type 'CCD area detector'
_diffrn_measurement_method 'phi and omega scans'
_diffrn_radiation_monochromator graphite
_diffrn_radiation_source 'fine-focus sealed tube'
_diffrn_radiation_type MoK\a
_diffrn_radiation_wavelength 0.71073
_diffrn_reflns_av_R_equivalents 0.0375
_diffrn_reflns_av_sigmaI/netI 0.0680
_diffrn_reflns_limit_h_max 16
_diffrn_reflns_limit_h_min -17
_diffrn_reflns_limit_k_max 17
_diffrn_reflns_limit_k_min -21
_diffrn_reflns_limit_l_max 27
_diffrn_reflns_limit_l_min -43
_diffrn_reflns_number 54243
_diffrn_reflns_theta_full 27.52
_diffrn_reflns_theta_max 27.52
_diffrn_reflns_theta_min 1.75
_exptl_absorpt_coefficient_mu 2.023
_exptl_absorpt_correction_T_max 0.646840
_exptl_absorpt_correction_T_min 0.504370
_exptl_absorpt_correction_type multi-scan
_exptl_crystal_colour yellow
_exptl_crystal_density_diffrn 2.022
_exptl_crystal_description prism
_exptl_crystal_F_000 4480
_exptl_crystal_size_max 0.4
_exptl_crystal_size_mid 0.3
_exptl_crystal_size_min 0.1
_refine_diff_density_max 1.126
_refine_diff_density_min -0.602
_refine_diff_density_rms 0.113
_refine_ls_abs_structure_details 'Flack H D (1983), Acta Cryst. A39, 876-881'
_refine_ls_abs_structure_Flack -0.028(14)
_refine_ls_extinction_method none
_refine_ls_goodness_of_fit_ref 0.911
_refine_ls_hydrogen_treatment constr
_refine_ls_matrix_type full
_refine_ls_number_parameters 894
_refine_ls_number_reflns 16865
_refine_ls_number_restraints 0
_refine_ls_restrained_S_all 0.911
_refine_ls_R_factor_all 0.0384
_refine_ls_R_factor_gt 0.0300
_refine_ls_shift/su_max 0.002
_refine_ls_shift/su_mean 0.000
_refine_ls_structure_factor_coef Fsqd
_refine_ls_weighting_details 'calc w=1/[\s^2^(Fo^2^)+(0.0195P)^2^+0.0000P] where P=(Fo^2^+2Fc^2^)/3'
_refine_ls_weighting_scheme calc
_refine_ls_wR_factor_gt 0.0599
_refine_ls_wR_factor_ref 0.0612
_reflns_number_gt 13794
_reflns_number_total 16865
_reflns_threshold_expression >2sigma(I)
_cod_data_source_file ic1018983_si_002_1.cif
_cod_data_source_block '[1]'
_cod_database_code 4324593

loop_
_symmetry_equiv_pos_as_xyz
'x, y, z'
'-x+1/2, -y, z+1/2'
'x+1/2, -y+1/2, -z'
'-x, y+1/2, -z+1/2'

loop_
_atom_site_label
_atom_site_type_symbol
_atom_site_fract_x
_atom_site_fract_y
_atom_site_fract_z
_atom_site_U_iso_or_equiv
_atom_site_adp_type
_atom_site_occupancy
_atom_site_symmetry_multiplicity
_atom_site_calc_flag
_atom_site_refinement_flags
_atom_site_disorder_assembly
_atom_site_disorder_group
Pd1 Pd 0.39072(3) 0.55869(2) 0.663138(12) 0.01248(8) Uani 1 1 d . . .
Pd2 Pd 0.52745(3) 0.41219(2) 0.643571(12) 0.01277(8) Uani 1 1 d . . .
Pd3 Pd 0.62202(3) 0.57220(2) 0.674490(12) 0.01226(8) Uani 1 1 d . . .
S1 S 0.39433(9) 0.42838(7) 0.68511(4) 0.0136(3) Uani 1 1 d . . .
S2 S 0.63147(9) 0.43949(7) 0.69518(4) 0.0139(3) Uani 1 1 d . . .
S3 S 0.49179(9) 0.59402(7) 0.71520(4) 0.0133(3) Uani 1 1 d . . .
N1 N 0.3008(3) 0.5162(2) 0.61650(12) 0.0133(9) Uani 1 1 d . . .
H1 H 0.2408 0.5423 0.6183 0.016 Uiso 1 1 calc R . .
H2 H 0.3289 0.5312 0.5923 0.016 Uiso 1 1 calc R . .
N2 N 0.6541(3) 0.4060(2) 0.60739(12) 0.0145(9) Uani 1 1 d . . .
H3 H 0.6563 0.3553 0.5955 0.017 Uiso 1 1 calc R . .
H4 H 0.6481 0.4439 0.5870 0.017 Uiso 1 1 calc R . .
N3 N 0.5976(3) 0.6904(2) 0.65265(12) 0.0135(9) Uani 1 1 d . . .
H5 H 0.6553 0.7195 0.6553 0.016 Uiso 1 1 calc R . .
H6 H 0.5838 0.6869 0.6255 0.016 Uiso 1 1 calc R . .
O1 O 0.4475(2) 0.38562(19) 0.59284(11) 0.0184(8) Uani 1 1 d . . .
O2 O 0.3195(3) 0.3533(2) 0.55481(12) 0.0268(9) Uani 1 1 d . . .
O3 O 0.7417(2) 0.56947(19) 0.63747(11) 0.0170(8) Uani 1 1 d . . .
O4 O 0.8637(2) 0.51971(18) 0.60148(10) 0.0167(8) Uani 1 1 d . . .
O5 O 0.3806(2) 0.67219(17) 0.63671(11) 0.0178(8) Uani 1 1 d . . .
O6 O 0.3947(2) 0.80634(18) 0.63458(11) 0.0199(8) Uani 1 1 d . . .
C1 C 0.2826(3) 0.4253(3) 0.61566(15) 0.0139(11) Uani 1 1 d . . .
H7 H 0.2145 0.4167 0.6048 0.017 Uiso 1 1 calc R . .
C2 C 0.2850(3) 0.3895(3) 0.65811(15) 0.0130(11) Uani 1 1 d . . .
C3 C 0.3552(4) 0.3846(3) 0.58580(16) 0.0183(12) Uani 1 1 d . . .
C4 C 0.2872(3) 0.2973(3) 0.65706(16) 0.0180(12) Uani 1 1 d . . .
H8 H 0.2288 0.2771 0.6428 0.027 Uiso 1 1 calc R . .
H9 H 0.2875 0.2761 0.6847 0.027 Uiso 1 1 calc R . .
H10 H 0.3468 0.2790 0.6430 0.027 Uiso 1 1 calc R . .
C5 C 0.1947(3) 0.4183(3) 0.68171(16) 0.0212(12) Uani 1 1 d . . .
H11 H 0.1887 0.4778 0.6794 0.032 Uiso 1 1 calc R . .
H12 H 0.2021 0.4034 0.7102 0.032 Uiso 1 1 calc R . .
H13 H 0.1353 0.3924 0.6707 0.032 Uiso 1 1 calc R . .
C6 C 0.7454(3) 0.3962(3) 0.67211(17) 0.0162(12) Uani 1 1 d . . .
C7 C 0.7518(3) 0.4206(3) 0.62875(15) 0.0123(11) Uani 1 1 d . . .
H14 H 0.8013 0.3835 0.6158 0.015 Uiso 1 1 calc R . .
C8 C 0.7882(3) 0.5090(3) 0.62155(16) 0.0156(11) Uani 1 1 d . . .
C9 C 0.8348(3) 0.4251(3) 0.69625(16) 0.0210(12) Uani 1 1 d . . .
H15 H 0.8952 0.4034 0.6840 0.031 Uiso 1 1 calc R . .
H16 H 0.8294 0.4056 0.7241 0.031 Uiso 1 1 calc R . .
H17 H 0.8372 0.4849 0.6961 0.031 Uiso 1 1 calc R . .
C10 C 0.7361(3) 0.3020(3) 0.67583(17) 0.0212(12) Uani 1 1 d . . .
H18 H 0.6749 0.2840 0.6629 0.032 Uiso 1 1 calc R . .
H19 H 0.7351 0.2866 0.7044 0.032 Uiso 1 1 calc R . .
H20 H 0.7926 0.2760 0.6625 0.032 Uiso 1 1 calc R . .
C11 C 0.4990(3) 0.7072(3) 0.71546(15) 0.0160(11) Uani 1 1 d . . .
C12 C 0.5157(3) 0.7379(2) 0.67281(15) 0.0128(10) Uani 1 1 d . . .
H21 H 0.5392 0.7955 0.6752 0.015 Uiso 1 1 calc R . .
C13 C 0.4227(3) 0.7398(3) 0.64624(16) 0.0157(11) Uani 1 1 d . . .
C14 C 0.4020(4) 0.7386(3) 0.73380(17) 0.0236(13) Uani 1 1 d . . .
H22 H 0.4038 0.7983 0.7353 0.035 Uiso 1 1 calc R . .
H23 H 0.3939 0.7160 0.7610 0.035 Uiso 1 1 calc R . .
H24 H 0.3465 0.7215 0.7168 0.035 Uiso 1 1 calc R . .
C15 C 0.5853(3) 0.7300(3) 0.74311(16) 0.0179(12) Uani 1 1 d . . .
H25 H 0.6475 0.7133 0.7305 0.027 Uiso 1 1 calc R . .
H26 H 0.5779 0.7020 0.7691 0.027 Uiso 1 1 calc R . .
H27 H 0.5858 0.7891 0.7474 0.027 Uiso 1 1 calc R . .
Pd4 Pd 0.97435(3) 0.97559(2) 0.651598(12) 0.01290(9) Uani 1 1 d . . .
Pd5 Pd 0.87378(3) 0.80889(2) 0.675146(12) 0.01146(8) Uani 1 1 d . . .
Pd6 Pd 1.10733(3) 0.82156(2) 0.665383(12) 0.01206(8) Uani 1 1 d . . .
S4 S 0.86682(8) 0.93827(7) 0.70073(4) 0.0131(3) Uani 1 1 d . . .
S5 S 1.00352(9) 0.77967(6) 0.71493(4) 0.0130(3) Uani 1 1 d . . .
S6 S 1.10513(9) 0.94822(7) 0.69207(4) 0.0133(3) Uani 1 1 d . . .
N4 N 0.8509(3) 0.9966(2) 0.61572(13) 0.0153(9) Uani 1 1 d . . .
H28 H 0.8480 1.0515 0.6100 0.018 Uiso 1 1 calc R . .
H29 H 0.8594 0.9694 0.5917 0.018 Uiso 1 1 calc R . .
N5 N 0.8988(3) 0.6948(2) 0.64866(12) 0.0123(8) Uani 1 1 d . . .
H30 H 0.8408 0.6657 0.6498 0.015 Uiso 1 1 calc R . .
H31 H 0.9129 0.7031 0.6218 0.015 Uiso 1 1 calc R . .
N6 N 1.2001(3) 0.8678(2) 0.62127(13) 0.0138(9) Uani 1 1 d . . .
H32 H 1.2599 0.8416 0.6232 0.017 Uiso 1 1 calc R . .
H33 H 1.1738 0.8552 0.5964 0.017 Uiso 1 1 calc R . .
O7 O 0.7527(2) 0.82051(18) 0.63822(11) 0.0144(8) Uani 1 1 d . . .
O8 O 0.6742(2) 0.87984(19) 0.58750(11) 0.0212(8) Uani 1 1 d . . .
O9 O 1.1189(2) 0.71200(17) 0.63539(11) 0.0177(8) Uani 1 1 d . . .
O10 O 1.0964(2) 0.58110(18) 0.62175(11) 0.0182(8) Uani 1 1 d . . .
O11 O 1.0559(2) 1.00800(19) 0.60213(11) 0.0177(8) Uani 1 1 d . . .
O12 O 1.1814(2) 1.0241(2) 0.56088(11) 0.0247(9) Uani 1 1 d . . .
C16 C 0.7537(3) 0.9837(3) 0.67844(16) 0.0151(11) Uani 1 1 d . . .
C17 C 0.7529(3) 0.9709(3) 0.63370(15) 0.0120(11) Uani 1 1 d . . .
H34 H 0.7021 1.0089 0.6225 0.014 Uiso 1 1 calc R . .
C18 C 0.7256(3) 0.8841(3) 0.61839(16) 0.0141(11) Uani 1 1 d . . .
C19 C 0.6625(3) 0.9469(3) 0.69893(16) 0.0193(12) Uani 1 1 d . . .
H35 H 0.6029 0.9655 0.6850 0.029 Uiso 1 1 calc R . .
H36 H 0.6603 0.9644 0.7272 0.029 Uiso 1 1 calc R . .
H37 H 0.6662 0.8872 0.6977 0.029 Uiso 1 1 calc R . .
C20 C 0.7586(3) 1.0756(3) 0.68837(16) 0.0191(12) Uani 1 1 d . . .
H38 H 0.8166 1.0997 0.6753 0.029 Uiso 1 1 calc R . .
H39 H 0.7635 1.0829 0.7177 0.029 Uiso 1 1 calc R . .
H40 H 0.6988 1.1026 0.6784 0.029 Uiso 1 1 calc R . .
C21 C 0.9976(3) 0.6666(2) 0.71028(15) 0.0149(11) Uani 1 1 d . . .
C22 C 0.9797(3) 0.6424(2) 0.66641(15) 0.0132(10) Uani 1 1 d . . .
H41 H 0.9547 0.5850 0.6666 0.016 Uiso 1 1 calc R . .
C23 C 1.0714(3) 0.6436(3) 0.63923(16) 0.0152(11) Uani 1 1 d . . .
C24 C 1.0942(3) 0.6312(3) 0.72750(17) 0.0210(12) Uani 1 1 d . . .
H42 H 1.0914 0.5715 0.7267 0.032 Uiso 1 1 calc R . .
H43 H 1.1025 0.6494 0.7555 0.032 Uiso 1 1 calc R . .
H44 H 1.1501 0.6503 0.7113 0.032 Uiso 1 1 calc R . .
C25 C 0.9112(4) 0.6403(3) 0.73745(16) 0.0202(12) Uani 1 1 d . . .
H45 H 0.8489 0.6589 0.7256 0.030 Uiso 1 1 calc R . .
H46 H 0.9192 0.6646 0.7643 0.030 Uiso 1 1 calc R . .
H47 H 0.9105 0.5807 0.7398 0.030 Uiso 1 1 calc R . .
C26 C 1.2163(3) 0.9880(3) 0.66608(17) 0.0154(11) Uani 1 1 d . . .
C27 C 1.2182(3) 0.9592(3) 0.62283(16) 0.0140(11) Uani 1 1 d . . .
H48 H 1.2865 0.9688 0.6124 0.017 Uiso 1 1 calc R . .
C28 C 1.1467(4) 1.0011(3) 0.59331(17) 0.0184(12) Uani 1 1 d . . .
C29 C 1.2158(3) 1.0823(3) 0.66792(17) 0.0187(12) Uani 1 1 d . . .
H49 H 1.2706 1.1038 0.6518 0.028 Uiso 1 1 calc R . .
H50 H 1.2231 1.1000 0.6960 0.028 Uiso 1 1 calc R . .
H51 H 1.1532 1.1029 0.6571 0.028 Uiso 1 1 calc R . .
C30 C 1.3046(3) 0.9564(3) 0.69079(16) 0.0168(12) Uani 1 1 d . . .
H52 H 1.3061 0.8966 0.6897 0.025 Uiso 1 1 calc R . .
H53 H 1.2978 0.9741 0.7189 0.025 Uiso 1 1 calc R . .
H54 H 1.3659 0.9783 0.6795 0.025 Uiso 1 1 calc R . .
Co1 Co 0.96801(5) 0.49739(4) 0.49701(2) 0.01503(15) Uani 1 1 d . C .
N7 N 0.8619(3) 0.5698(2) 0.51564(12) 0.0135(9) Uani 1 1 d . . .
H55 H 0.8091 0.5392 0.5243 0.016 Uiso 1 1 calc R . .
H56 H 0.8838 0.6007 0.5370 0.016 Uiso 1 1 calc R . .
N8 N 0.9797(3) 0.5721(2) 0.45019(12) 0.0227(10) Uani 1 1 d . . .
H57 H 1.0450 0.5842 0.4455 0.027 Uiso 1 1 calc R . .
H58 H 0.9543 0.5477 0.4275 0.027 Uiso 1 1 calc R . .
N9 N 1.0652(3) 0.5614(2) 0.52782(13) 0.0165(10) Uani 1 1 d . . .
H59 H 1.0727 0.6122 0.5163 0.020 Uiso 1 1 calc R . .
H60 H 1.0437 0.5683 0.5539 0.020 Uiso 1 1 calc R . .
N10 N 1.0823(3) 0.4338(2) 0.47756(13) 0.0205(10) Uani 1 1 d . . .
H61 H 1.0839 0.3838 0.4901 0.025 Uiso 1 1 calc R . .
H62 H 1.0771 0.4254 0.4502 0.025 Uiso 1 1 calc R . .
N11 N 0.8728(3) 0.4277(3) 0.46900(14) 0.0254(11) Uani 1 1 d . . .
H63 H 0.8263 0.4588 0.4559 0.030 Uiso 0.60 1 calc PR A 1
H64 H 0.9042 0.3953 0.4503 0.030 Uiso 0.60 1 calc PR A 1
H65 H 0.8127 0.4537 0.4686 0.030 Uiso 0.40 1 calc PR A 2
H66 H 0.8930 0.4211 0.4427 0.030 Uiso 0.40 1 calc PR A 2
N12 N 0.9510(3) 0.4228(2) 0.54257(13) 0.0200(10) Uani 1 1 d . . .
H67 H 1.0123 0.4105 0.5529 0.024 Uiso 0.60 1 calc PR B 1
H68 H 0.9162 0.4494 0.5625 0.024 Uiso 0.60 1 calc PR B 1
H69 H 1.0058 0.3903 0.5459 0.024 Uiso 0.40 1 calc PR B 2
H70 H 0.9398 0.4511 0.5661 0.024 Uiso 0.40 1 calc PR B 2
C31 C 0.8300(3) 0.6250(3) 0.48173(17) 0.0227(13) Uani 1 1 d . . .
H71 H 0.7958 0.6737 0.4925 0.027 Uiso 1 1 calc R . .
H72 H 0.7845 0.5958 0.4633 0.027 Uiso 1 1 calc R . .
C32 C 0.9228(4) 0.6497(3) 0.45959(17) 0.0265(14) Uani 1 1 d . . .
H73 H 0.9631 0.6865 0.4766 0.032 Uiso 1 1 calc R . .
H74 H 0.9058 0.6787 0.4343 0.032 Uiso 1 1 calc R . .
C33 C 1.1612(3) 0.5174(3) 0.52766(16) 0.0205(12) Uani 1 1 d . . .
H75 H 1.1616 0.4746 0.5488 0.025 Uiso 1 1 calc R . .
H76 H 1.2159 0.5559 0.5331 0.025 Uiso 1 1 calc R . .
C34 C 1.1733(3) 0.4796(3) 0.48665(16) 0.0202(12) Uani 1 1 d . . .
H77 H 1.1841 0.5226 0.4661 0.024 Uiso 1 1 calc R . .
H78 H 1.2308 0.4424 0.4865 0.024 Uiso 1 1 calc R . .
C35 C 0.8213(6) 0.3719(5) 0.5038(3) 0.019(2) Uiso 0.60 1 d P C 1
H79 H 0.7699 0.4037 0.5180 0.023 Uiso 0.60 1 calc PR C 1
H80 H 0.7898 0.3234 0.4914 0.023 Uiso 0.60 1 calc PR C 1
C36 C 0.8996(6) 0.3457(5) 0.5329(3) 0.020(2) Uiso 0.60 1 d P C 1
H81 H 0.8703 0.3211 0.5574 0.023 Uiso 0.60 1 calc PR C 1
H82 H 0.9452 0.3059 0.5203 0.023 Uiso 0.60 1 calc PR C 1
C37 C 0.8613(10) 0.3544(7) 0.4855(4) 0.019(3) Uiso 0.40 1 d P C 2
H83 H 0.9173 0.3182 0.4786 0.023 Uiso 0.40 1 calc PR C 2
H84 H 0.7993 0.3286 0.4762 0.023 Uiso 0.40 1 calc PR C 2
C38 C 0.8578(10) 0.3703(8) 0.5303(4) 0.018(3) Uiso 0.40 1 d P C 2
H85 H 0.8580 0.3180 0.5452 0.022 Uiso 0.40 1 calc PR C 2
H86 H 0.7966 0.4002 0.5373 0.022 Uiso 0.40 1 calc PR C 2
Cl1 Cl 0.50229(8) 0.12240(6) 0.62591(4) 0.0111(2) Uani 1 1 d . . .
O13 O 0.6007(3) 0.1232(2) 0.61149(13) 0.0450(12) Uani 1 1 d . . .
O14 O 0.5000(3) 0.1478(3) 0.66586(14) 0.0575(13) Uani 1 1 d . . .
O15 O 0.4477(3) 0.1786(3) 0.60123(15) 0.0550(14) Uani 1 1 d . . .
O16 O 0.4634(4) 0.0445(3) 0.62133(14) 0.0644(15) Uani 1 1 d . . .
Cl2 Cl 0.96214(10) 0.80029(7) 0.54880(4) 0.0239(3) Uani 1 1 d . . .
O17 O 0.9225(3) 0.8441(2) 0.58249(14) 0.0481(13) Uani 1 1 d . . .
O18 O 0.9677(3) 0.71405(18) 0.55967(11) 0.0300(9) Uani 1 1 d . . .
O19 O 0.8993(4) 0.8092(2) 0.51463(15) 0.0649(16) Uani 1 1 d . . .
O20 O 1.0586(3) 0.8300(2) 0.53966(15) 0.0479(13) Uani 1 1 d . . .
Cl3 Cl 0.98510(11) 0.22448(8) 0.62457(5) 0.0338(4) Uani 1 1 d . . .
O21 O 0.8963(3) 0.1825(2) 0.60959(16) 0.0544(14) Uani 1 1 d . . .
O22 O 0.9994(3) 0.2015(3) 0.66439(14) 0.0621(14) Uani 1 1 d . . .
O23 O 0.9716(3) 0.3110(2) 0.62149(13) 0.0409(11) Uani 1 1 d . . .
O24 O 1.0683(3) 0.2024(2) 0.60026(14) 0.0464(13) Uani 1 1 d . . .
O25 O 1.1556(3) 0.70473(19) 0.48390(12) 0.0250(9) Uani 1 1 d . . .
O26 O 0.7449(2) 0.7979(2) 0.43390(12) 0.0253(9) Uani 1 1 d . . .
O27 O 1.0700(2) 0.8339(2) 0.43519(11) 0.0236(9) Uani 1 1 d . . .
O28 O 0.9098(2) 0.9387(2) 0.46005(12) 0.0333(10) Uani 1 1 d . . .
O29 O 1.1636(2) 0.9774(2) 0.45771(12) 0.0278(10) Uani 1 1 d . . .
O30 O 1.0258(4) 1.0475(3) 0.50727(15) 0.0734(16) Uani 1 1 d . . .
O31 O 1.0182(4) 0.2012(3) 0.47852(14) 0.0649(15) Uani 1 1 d . . .
O32 O 1.1291(2) 0.3142(2) 0.54034(12) 0.0287(9) Uani 1 1 d . . .
O33 O 1.1827(3) 0.2532(2) 0.43468(15) 0.0546(14) Uani 1 1 d . . .
O34 O 1.3333(4) 0.3337(3) 0.46951(16) 0.0666(16) Uani 1 1 d . . .

loop_
_atom_site_aniso_label
_atom_site_aniso_U_11
_atom_site_aniso_U_22
_atom_site_aniso_U_33
_atom_site_aniso_U_23
_atom_site_aniso_U_13
_atom_site_aniso_U_12
Pd1 0.01134(18) 0.01036(17) 0.0157(2) -0.00049(15) -0.00037(18) 0.00024(14)
Pd2 0.01105(18) 0.01199(18) 0.0153(2) -0.00078(16) 0.00162(17) 0.00006(14)
Pd3 0.01123(18) 0.01028(17) 0.0153(2) -0.00062(16) 0.00042(17) 0.00113(14)
S1 0.0136(6) 0.0126(6) 0.0146(7) -0.0003(5) 0.0005(5) 0.0009(5)
S2 0.0132(6) 0.0127(6) 0.0158(7) 0.0012(5) 0.0013(5) 0.0026(5)
S3 0.0139(6) 0.0119(6) 0.0140(7) -0.0009(5) 0.0007(5) 0.0009(5)
N1 0.014(2) 0.009(2) 0.016(2) 0.0042(18) 0.0016(18) 0.0032(16)
N2 0.016(2) 0.012(2) 0.016(2) -0.0022(18) 0.0010(18) -0.0031(16)
N3 0.010(2) 0.0115(19) 0.019(2) 0.0014(18) -0.0003(18) 0.0003(16)
O1 0.0139(19) 0.0219(18) 0.020(2) -0.0021(16) 0.0012(16) 0.0002(14)
O2 0.027(2) 0.032(2) 0.021(2) -0.0052(19) -0.0024(19) -0.0014(17)
O3 0.0137(17) 0.0120(17) 0.025(2) -0.0038(16) 0.0055(16) 0.0005(14)
O4 0.0137(18) 0.0157(17) 0.021(2) -0.0014(15) 0.0078(16) 0.0003(14)
O5 0.0158(18) 0.0097(16) 0.028(2) 0.0008(15) -0.0068(17) -0.0024(14)
O6 0.0183(18) 0.0110(16) 0.030(2) 0.0013(16) -0.0005(17) 0.0028(15)
C1 0.011(2) 0.014(3) 0.017(3) -0.005(2) -0.003(2) -0.0023(19)
C2 0.012(2) 0.013(2) 0.013(3) 0.000(2) 0.002(2) -0.0014(19)
C3 0.026(3) 0.013(3) 0.015(3) 0.004(2) 0.004(2) 0.001(2)
C4 0.019(3) 0.011(2) 0.025(3) 0.003(2) -0.003(2) 0.000(2)
C5 0.018(3) 0.022(3) 0.024(3) -0.002(3) 0.004(2) -0.002(2)
C6 0.012(2) 0.015(3) 0.023(3) -0.001(2) 0.001(2) 0.0018(19)
C7 0.006(2) 0.008(2) 0.023(3) -0.005(2) 0.003(2) 0.0007(17)
C8 0.015(3) 0.014(3) 0.019(3) 0.000(2) -0.004(2) -0.002(2)
C9 0.014(3) 0.027(3) 0.022(3) 0.006(3) -0.004(2) 0.001(2)
C10 0.018(3) 0.018(3) 0.028(3) 0.007(3) 0.007(2) 0.004(2)
C11 0.016(3) 0.010(2) 0.022(3) -0.006(2) 0.000(2) 0.001(2)
C12 0.011(2) 0.008(2) 0.019(3) -0.004(2) 0.002(2) 0.0027(18)
C13 0.014(3) 0.017(3) 0.015(3) 0.000(2) 0.004(2) 0.001(2)
C14 0.026(3) 0.017(3) 0.028(3) -0.002(2) 0.006(3) 0.005(2)
C15 0.021(3) 0.017(3) 0.016(3) -0.005(2) -0.004(2) -0.002(2)
Pd4 0.00993(18) 0.01170(17) 0.0171(2) 0.00149(16) 0.00085(17) -0.00006(14)
Pd5 0.01043(18) 0.00988(17) 0.0141(2) 0.00090(16) -0.00089(17) 0.00000(14)
Pd6 0.01025(18) 0.01017(17) 0.0158(2) 0.00098(16) 0.00023(17) -0.00078(14)
S4 0.0106(6) 0.0132(6) 0.0155(7) -0.0004(5) -0.0005(5) 0.0004(5)
S5 0.0121(6) 0.0113(6) 0.0156(7) 0.0019(5) -0.0010(5) 0.0001(5)
S6 0.0116(6) 0.0124(6) 0.0159(7) -0.0004(5) -0.0003(5) -0.0010(5)
N4 0.015(2) 0.011(2) 0.020(3) 0.0028(18) -0.0032(19) 0.0019(16)
N5 0.0094(19) 0.0127(19) 0.015(2) 0.0002(18) -0.0006(18) -0.0029(16)
N6 0.013(2) 0.011(2) 0.018(3) -0.0015(18) 0.0012(19) -0.0023(16)
O7 0.0102(17) 0.0123(17) 0.021(2) -0.0002(16) -0.0044(15) 0.0013(13)
O8 0.023(2) 0.0202(19) 0.020(2) -0.0020(17) -0.0095(17) 0.0050(15)
O9 0.0160(18) 0.0117(16) 0.025(2) -0.0018(15) 0.0031(17) -0.0029(14)
O10 0.0151(18) 0.0101(16) 0.029(2) -0.0036(16) 0.0023(16) -0.0003(14)
O11 0.0118(18) 0.0185(18) 0.023(2) 0.0070(16) 0.0024(15) -0.0007(14)
O12 0.021(2) 0.029(2) 0.024(2) 0.0144(18) 0.0087(17) 0.0060(16)
C16 0.009(2) 0.015(3) 0.022(3) -0.005(2) -0.001(2) 0.0041(18)
C17 0.009(2) 0.010(2) 0.018(3) 0.004(2) 0.001(2) 0.0014(18)
C18 0.008(2) 0.019(3) 0.015(3) -0.003(2) 0.004(2) 0.003(2)
C19 0.006(2) 0.026(3) 0.026(3) -0.007(3) -0.001(2) 0.000(2)
C20 0.016(3) 0.014(3) 0.027(3) -0.006(2) -0.003(2) 0.002(2)
C21 0.014(3) 0.008(2) 0.022(3) 0.000(2) -0.006(2) -0.0002(19)
C22 0.014(2) 0.004(2) 0.021(3) 0.003(2) -0.002(2) -0.0026(18)
C23 0.011(2) 0.018(3) 0.016(3) 0.004(2) -0.007(2) 0.000(2)
C24 0.021(3) 0.016(3) 0.026(3) 0.000(2) -0.006(2) 0.005(2)
C25 0.031(3) 0.014(3) 0.016(3) 0.003(2) -0.003(2) -0.003(2)
C26 0.010(2) 0.008(2) 0.028(3) 0.001(2) -0.002(2) -0.0037(18)
C27 0.007(2) 0.009(2) 0.026(3) 0.002(2) 0.003(2) -0.0028(18)
C28 0.019(3) 0.006(2) 0.030(3) 0.000(2) 0.001(2) -0.0010(19)
C29 0.013(2) 0.013(2) 0.030(3) 0.001(2) 0.006(2) -0.0013(19)
C30 0.011(3) 0.015(3) 0.024(3) -0.004(2) 0.000(2) -0.0003(19)
Co1 0.0123(3) 0.0177(3) 0.0151(4) -0.0026(3) 0.0006(3) -0.0012(3)
N7 0.015(2) 0.014(2) 0.011(2) -0.0017(18) 0.0039(18) -0.0049(17)
N8 0.012(2) 0.040(3) 0.016(2) 0.001(2) 0.000(2) -0.001(2)
N9 0.016(2) 0.015(2) 0.018(3) 0.0013(19) 0.0022(19) -0.0035(17)
N10 0.017(2) 0.028(2) 0.017(3) -0.003(2) -0.0004(19) 0.0010(19)
N11 0.011(2) 0.030(3) 0.036(3) -0.015(2) 0.001(2) 0.0048(19)
N12 0.013(2) 0.015(2) 0.032(3) -0.007(2) 0.009(2) -0.0021(17)
C31 0.014(3) 0.030(3) 0.024(3) -0.001(3) -0.003(2) 0.003(2)
C32 0.023(3) 0.038(3) 0.018(3) 0.010(3) 0.002(3) 0.007(2)
C33 0.014(3) 0.022(3) 0.025(3) 0.007(3) -0.008(2) -0.005(2)
C34 0.010(3) 0.021(3) 0.029(3) 0.010(3) 0.000(2) 0.003(2)
Cl1 0.0087(6) 0.0153(5) 0.0093(6) -0.0055(5) 0.0012(5) 0.0019(4)
O13 0.044(3) 0.048(3) 0.043(3) 0.012(2) -0.005(2) 0.006(2)
O14 0.046(3) 0.074(3) 0.052(3) -0.007(3) 0.004(3) 0.003(2)
O15 0.047(3) 0.056(3) 0.062(4) -0.027(3) -0.011(3) 0.010(2)
O16 0.089(4) 0.063(3) 0.041(3) -0.002(3) -0.008(3) -0.020(3)
Cl2 0.0300(7) 0.0205(6) 0.0212(7) 0.0005(6) 0.0000(6) 0.0001(6)
O17 0.065(3) 0.032(2) 0.048(3) -0.001(2) 0.029(3) 0.007(2)
O18 0.051(3) 0.0147(18) 0.024(2) 0.0014(16) -0.008(2) -0.0048(18)
O19 0.097(4) 0.039(3) 0.059(4) 0.016(3) -0.051(3) -0.017(3)
O20 0.038(3) 0.039(3) 0.067(4) 0.004(2) 0.023(2) 0.000(2)
Cl3 0.0277(8) 0.0320(8) 0.0416(10) 0.0118(7) 0.0091(7) 0.0139(6)
O21 0.039(3) 0.034(2) 0.091(4) 0.009(3) -0.002(3) -0.005(2)
O22 0.061(3) 0.079(3) 0.046(3) 0.020(3) 0.011(3) 0.022(3)
O23 0.038(2) 0.028(2) 0.057(3) -0.002(2) 0.011(2) 0.0045(19)
O24 0.045(3) 0.032(2) 0.063(4) 0.018(2) 0.032(2) 0.0167(19)
O25 0.031(2) 0.0144(18) 0.030(2) -0.0019(17) 0.0015(18) -0.0050(16)
O26 0.029(2) 0.021(2) 0.026(2) -0.0014(18) -0.0039(18) 0.0071(16)
O27 0.027(2) 0.0237(19) 0.020(2) -0.0017(17) 0.0021(17) -0.0036(15)
O28 0.022(2) 0.048(2) 0.030(3) 0.017(2) 0.0000(18) 0.0044(18)
O29 0.0169(19) 0.023(2) 0.043(3) 0.0131(19) -0.0104(18) 0.0001(16)
O30 0.087(4) 0.086(4) 0.047(3) -0.017(3) -0.032(3) 0.035(3)
O31 0.071(3) 0.063(3) 0.060(4) -0.036(3) -0.043(3) 0.033(3)
O32 0.024(2) 0.0206(19) 0.041(3) 0.0033(18) 0.0016(19) -0.0001(16)
O33 0.076(3) 0.035(3) 0.053(4) -0.021(2) -0.028(3) 0.027(2)
O34 0.086(4) 0.045(3) 0.069(4) -0.011(3) -0.018(3) 0.029(3)

loop_
_atom_type_symbol
_atom_type_description
_atom_type_scat_dispersion_real
_atom_type_scat_dispersion_imag
_atom_type_scat_source
C C 0.0033 0.0016 'International Tables Vol C Tables 4.2.6.8 and 6.1.1.4'
H H 0.0000 0.0000 'International Tables Vol C Tables 4.2.6.8 and 6.1.1.4'
N N 0.0061 0.0033 'International Tables Vol C Tables 4.2.6.8 and 6.1.1.4'
O O 0.0106 0.0060 'International Tables Vol C Tables 4.2.6.8 and 6.1.1.4'
S S 0.1246 0.1234 'International Tables Vol C Tables 4.2.6.8 and 6.1.1.4'
Cl Cl 0.1484 0.1585 'International Tables Vol C Tables 4.2.6.8 and 6.1.1.4'
Co Co 0.3494 0.9721 'International Tables Vol C Tables 4.2.6.8 and 6.1.1.4'
Pd Pd -0.9988 1.0072 'International Tables Vol C Tables 4.2.6.8 and 6.1.1.4'

loop_
_geom_angle_atom_site_label_1
_geom_angle_atom_site_label_2
_geom_angle_atom_site_label_3
_geom_angle
O5 Pd1 N1 86.97(14)
O5 Pd1 S1 173.12(10)
N1 Pd1 S1 86.35(10)
O5 Pd1 S3 97.62(10)
N1 Pd1 S3 175.26(10)
S1 Pd1 S3 89.03(4)
O5 Pd1 Pd2 130.52(10)
N1 Pd1 Pd2 86.34(10)
S1 Pd1 Pd2 47.32(3)
S3 Pd1 Pd2 89.76(3)
O5 Pd1 Pd3 93.06(9)
N1 Pd1 Pd3 133.60(11)
S1 Pd1 Pd3 90.37(3)
S3 Pd1 Pd3 45.30(3)
Pd2 Pd1 Pd3 59.146(12)
O1 Pd2 N2 87.33(14)
O1 Pd2 S2 173.38(10)
N2 Pd2 S2 86.07(11)
O1 Pd2 S1 95.84(10)
N2 Pd2 S1 175.41(11)
S2 Pd2 S1 90.79(5)
O1 Pd2 Pd3 132.20(9)
N2 Pd2 Pd3 83.74(10)
S2 Pd2 Pd3 47.42(3)
S1 Pd2 Pd3 91.67(3)
O1 Pd2 Pd1 91.15(9)
N2 Pd2 Pd1 130.26(11)
S2 Pd2 Pd1 93.51(3)
S1 Pd2 Pd1 46.55(3)
Pd3 Pd2 Pd1 61.458(13)
O3 Pd3 N3 86.43(14)
O3 Pd3 S3 172.11(9)
N3 Pd3 S3 86.36(11)
O3 Pd3 S2 96.63(9)
N3 Pd3 S2 173.42(11)
S3 Pd3 S2 90.88(4)
O3 Pd3 Pd2 96.43(9)
N3 Pd3 Pd2 127.16(11)
S3 Pd3 Pd2 90.47(3)
S2 Pd3 Pd2 46.81(3)
O3 Pd3 Pd1 135.76(10)
N3 Pd3 Pd1 82.37(10)
S3 Pd3 Pd1 46.01(3)
S2 Pd3 Pd1 91.41(3)
Pd2 Pd3 Pd1 59.396(11)
C2 S1 Pd1 98.82(15)
C2 S1 Pd2 107.57(16)
Pd1 S1 Pd2 86.13(4)
C6 S2 Pd2 97.53(17)
C6 S2 Pd3 106.61(16)
Pd2 S2 Pd3 85.78(4)
C11 S3 Pd3 96.89(16)
C11 S3 Pd1 106.81(17)
Pd3 S3 Pd1 88.69(5)
C1 N1 Pd1 115.9(3)
C7 N2 Pd2 116.1(3)
C12 N3 Pd3 116.1(3)
C3 O1 Pd2 132.3(3)
C8 O3 Pd3 130.9(3)
C13 O5 Pd1 130.1(3)
N1 C1 C2 111.1(4)
N1 C1 C3 109.5(4)
C2 C1 C3 114.2(4)
C4 C2 C1 111.4(4)
C4 C2 C5 109.7(4)
C1 C2 C5 109.6(4)
C4 C2 S1 109.9(3)
C1 C2 S1 109.4(3)
C5 C2 S1 106.7(3)
O2 C3 O1 122.6(5)
O2 C3 C1 117.2(4)
O1 C3 C1 120.2(5)
C7 C6 C9 112.0(4)
C7 C6 C10 110.3(4)
C9 C6 C10 109.3(4)
C7 C6 S2 110.0(3)
C9 C6 S2 108.9(4)
C10 C6 S2 106.2(3)
C6 C7 N2 110.8(4)
C6 C7 C8 114.7(4)
N2 C7 C8 110.6(4)
O4 C8 O3 121.2(4)
O4 C8 C7 118.7(4)
O3 C8 C7 120.0(4)
C12 C11 C15 111.3(4)
C12 C11 C14 112.6(4)
C15 C11 C14 109.6(4)
C12 C11 S3 109.6(3)
C15 C11 S3 106.6(3)
C14 C11 S3 106.9(3)
N3 C12 C11 110.5(4)
N3 C12 C13 111.1(4)
C11 C12 C13 114.8(4)
O6 C13 O5 123.7(5)
O6 C13 C12 117.2(4)
O5 C13 C12 119.1(4)
O11 Pd4 N4 86.21(14)
O11 Pd4 S6 95.89(10)
N4 Pd4 S6 177.47(11)
O11 Pd4 S4 172.44(10)
N4 Pd4 S4 86.46(11)
S6 Pd4 S4 91.39(5)
O11 Pd4 Pd6 90.85(9)
N4 Pd4 Pd6 132.73(11)
S6 Pd4 Pd6 45.98(3)
S4 Pd4 Pd6 92.74(3)
O11 Pd4 Pd5 131.06(9)
N4 Pd4 Pd5 86.40(10)
S6 Pd4 Pd5 91.16(3)
S4 Pd4 Pd5 46.44(3)
Pd6 Pd4 Pd5 60.967(13)
O7 Pd5 N5 87.83(13)
O7 Pd5 S5 173.02(9)
N5 Pd5 S5 85.94(11)
O7 Pd5 S4 95.86(9)
N5 Pd5 S4 172.30(11)
S5 Pd5 S4 90.70(4)
O7 Pd5 Pd4 96.75(9)
N5 Pd5 Pd4 126.91(11)
S5 Pd5 Pd4 89.51(3)
S4 Pd5 Pd4 46.01(3)
O7 Pd5 Pd6 136.54(9)
N5 Pd5 Pd6 81.66(10)
S5 Pd5 Pd6 45.35(3)
S4 Pd5 Pd6 91.04(3)
Pd4 Pd5 Pd6 59.269(11)
O9 Pd6 N6 86.11(14)
O9 Pd6 S6 173.09(10)
N6 Pd6 S6 87.02(11)
O9 Pd6 S5 97.64(10)
N6 Pd6 S5 176.15(11)
S6 Pd6 S5 89.22(4)
O9 Pd6 Pd4 132.51(10)
N6 Pd6 Pd4 87.22(10)
S6 Pd6 Pd4 46.28(3)
S5 Pd6 Pd4 89.57(3)
O9 Pd6 Pd5 93.90(9)
N6 Pd6 Pd5 134.25(11)
S6 Pd6 Pd5 90.40(3)
S5 Pd6 Pd5 44.86(3)
Pd4 Pd6 Pd5 59.764(12)
C16 S4 Pd4 97.86(17)
C16 S4 Pd5 104.96(16)
Pd4 S4 Pd5 87.55(4)
C21 S5 Pd5 97.46(15)
C21 S5 Pd6 105.54(16)
Pd5 S5 Pd6 89.79(5)
C26 S6 Pd6 97.53(16)
C26 S6 Pd4 106.92(17)
Pd6 S6 Pd4 87.74(4)
C17 N4 Pd4 115.7(3)
C22 N5 Pd5 117.5(3)
C27 N6 Pd6 115.8(3)
C18 O7 Pd5 127.4(3)
C23 O9 Pd6 131.9(3)
C28 O11 Pd4 133.2(3)
C17 C16 C19 112.2(4)
C17 C16 C20 110.4(4)
C19 C16 C20 108.9(4)
C17 C16 S4 110.1(3)
C19 C16 S4 109.3(4)
C20 C16 S4 105.7(3)
C16 C17 N4 110.1(4)
C16 C17 C18 116.9(4)
N4 C17 C18 109.5(4)
O8 C18 O7 122.5(4)
O8 C18 C17 117.0(4)
O7 C18 C17 120.5(4)
C22 C21 C25 111.3(4)
C22 C21 C24 112.9(4)
C25 C21 C24 108.9(4)
C22 C21 S5 110.1(3)
C25 C21 S5 105.2(3)
C24 C21 S5 107.9(3)
N5 C22 C21 109.7(3)
N5 C22 C23 110.6(4)
C21 C22 C23 115.3(4)
O10 C23 O9 122.5(5)
O10 C23 C22 119.4(4)
O9 C23 C22 118.1(4)
C27 C26 C30 112.7(4)
C27 C26 C29 110.5(4)
C30 C26 C29 108.6(4)
C27 C26 S6 110.1(3)
C30 C26 S6 105.4(3)
C29 C26 S6 109.2(3)
C26 C27 N6 109.8(4)
C26 C27 C28 116.9(4)
N6 C27 C28 108.4(4)
O12 C28 O11 122.9(5)
O12 C28 C27 116.8(4)
O11 C28 C27 120.3(5)
N12 Co1 N11 85.64(18)
N12 Co1 N7 92.79(16)
N11 Co1 N7 91.10(16)
N12 Co1 N9 90.65(17)
N11 Co1 N9 176.10(19)
N7 Co1 N9 90.29(15)
N12 Co1 N10 90.84(17)
N11 Co1 N10 93.10(16)
N7 Co1 N10 174.64(17)
N9 Co1 N10 85.73(16)
N12 Co1 N8 177.72(17)
N11 Co1 N8 92.41(18)
N7 Co1 N8 86.05(16)
N9 Co1 N8 91.32(17)
N10 Co1 N8 90.45(17)
C31 N7 Co1 109.8(3)
C32 N8 Co1 108.4(3)
C33 N9 Co1 109.0(3)
C34 N10 Co1 108.7(3)
C37 N11 Co1 114.1(6)
C35 N11 Co1 106.0(4)
C36 N12 Co1 114.9(4)
C38 N12 Co1 103.6(6)
N7 C31 C32 106.5(4)
C31 C32 N8 107.3(4)
N9 C33 C34 107.4(4)
N10 C34 C33 107.7(4)
C36 C35 N11 108.2(6)
N12 C36 C35 103.3(6)
N11 C37 C38 104.7(10)
C37 C38 N12 108.8(9)
O14 Cl1 O16 111.8(3)
O14 Cl1 O13 109.8(3)
O16 Cl1 O13 109.2(3)
O14 Cl1 O15 109.8(3)
O16 Cl1 O15 109.3(3)
O13 Cl1 O15 106.7(3)
O19 Cl2 O20 110.1(3)
O19 Cl2 O17 110.1(3)
O20 Cl2 O17 109.8(3)
O19 Cl2 O18 109.0(2)
O20 Cl2 O18 109.5(2)
O17 Cl2 O18 108.2(2)
O22 Cl3 O24 110.9(3)
O22 Cl3 O23 110.7(3)
O24 Cl3 O23 108.1(2)
O22 Cl3 O21 108.0(3)
O24 Cl3 O21 109.6(3)
O23 Cl3 O21 109.5(3)

loop_
_geom_bond_atom_site_label_1
_geom_bond_atom_site_label_2
_geom_bond_distance
Pd1 O5 2.060(3)
Pd1 N1 2.087(4)
Pd1 S1 2.2561(12)
Pd1 S3 2.2775(13)
Pd1 Pd2 3.1008(5)
Pd1 Pd3 3.1647(6)
Pd2 O1 2.047(3)
Pd2 N2 2.097(4)
Pd2 S2 2.2609(13)
Pd2 S1 2.2847(13)
Pd2 Pd3 3.0927(5)
Pd3 O3 2.034(3)
Pd3 N3 2.093(3)
Pd3 S3 2.2499(13)
Pd3 S2 2.2834(12)
S1 C2 1.844(5)
S2 C6 1.863(5)
S3 C11 1.857(4)
N1 C1 1.510(6)
N2 C7 1.520(6)
N3 C12 1.512(5)
O1 C3 1.273(6)
O2 C3 1.246(6)
O3 C8 1.288(5)
O4 C8 1.232(5)
O5 C13 1.286(5)
O6 C13 1.217(5)
C1 C2 1.525(7)
C1 C3 1.546(7)
C2 C4 1.511(6)
C2 C5 1.528(6)
C6 C7 1.494(7)
C6 C9 1.527(7)
C6 C10 1.553(6)
C7 C8 1.548(6)
C11 C12 1.517(7)
C11 C15 1.532(6)
C11 C14 1.537(6)
C12 C13 1.537(6)
Pd4 O11 2.047(3)
Pd4 N4 2.080(4)
Pd4 S6 2.2673(13)
Pd4 S4 2.2689(13)
Pd4 Pd6 3.1345(5)
Pd4 Pd5 3.1505(5)
Pd5 O7 2.055(3)
Pd5 N5 2.092(3)
Pd5 S5 2.2490(13)
Pd5 S4 2.2849(12)
Pd5 Pd6 3.1883(6)
Pd6 O9 2.058(3)
Pd6 N6 2.071(4)
Pd6 S6 2.2558(12)
Pd6 S5 2.2684(13)
S4 C16 1.858(5)
S5 C21 1.861(4)
S6 C26 1.854(5)
N4 C17 1.516(6)
N5 C22 1.513(5)
N6 C27 1.518(5)
O7 C18 1.286(6)
O8 C18 1.240(6)
O9 C23 1.299(5)
O10 C23 1.225(5)
O11 C28 1.269(5)
O12 C28 1.232(6)
C16 C17 1.497(7)
C16 C19 1.533(6)
C16 C20 1.543(6)
C17 C18 1.554(6)
C21 C22 1.526(6)
C21 C25 1.539(7)
C21 C24 1.541(6)
C22 C23 1.534(6)
C26 C27 1.509(7)
C26 C30 1.539(6)
C26 C29 1.545(6)
C27 C28 1.539(7)
Co1 N12 1.955(4)
Co1 N11 1.957(4)
Co1 N7 1.964(4)
Co1 N9 1.970(4)
Co1 N10 1.974(4)
Co1 N8 1.983(4)
N7 C31 1.505(6)
N8 C32 1.519(6)
N9 C33 1.487(5)
N10 C34 1.474(6)
N11 C37 1.329(12)
N11 C35 1.628(10)
N12 C36 1.478(9)
N12 C38 1.581(13)
C31 C32 1.512(7)
C33 C34 1.502(7)
C35 C36 1.497(12)
C37 C38 1.507(18)
Cl1 O14 1.388(5)
Cl1 O16 1.390(4)
Cl1 O13 1.417(4)
Cl1 O15 1.436(5)
Cl2 O19 1.424(4)
Cl2 O20 1.428(4)
Cl2 O17 1.432(4)
Cl2 O18 1.460(3)
Cl3 O22 1.386(5)
Cl3 O24 1.433(4)
Cl3 O23 1.434(4)
Cl3 O21 1.472(4)

loop_
_geom_hbond_atom_site_label_D
_geom_hbond_atom_site_label_H
_geom_hbond_atom_site_label_A
_geom_hbond_distance_DH
_geom_hbond_distance_HA
_geom_hbond_distance_DA
_geom_hbond_angle_DHA
_geom_hbond_site_symmetry_A
N1 H1 O10 0.92 2.06 2.972(5) 170.4 1_455
N1 H2 O28 0.92 2.11 3.026(5) 173.1 3_466
N2 H3 O33 0.92 2.07 2.984(5) 170.9 3_456
N2 H4 O29 0.92 1.98 2.884(5) 168.6 3_466
N3 H5 O7 0.92 2.19 3.032(5) 151.5 .
N3 H6 O27 0.92 2.05 2.962(5) 171.1 3_466
N4 H28 O21 0.92 2.24 3.113(5) 157.4 1_565
N4 H29 O17 0.92 2.24 2.897(5) 127.4 .
N5 H30 O3 0.92 2.11 2.981(5) 157.3 .
N5 H31 O18 0.92 2.20 3.109(5) 171.5 .
N5 H31 O17 0.92 2.66 3.301(5) 127.8 .
N5 H31 Cl2 0.92 2.97 3.830(4) 155.9 .
N6 H32 O6 0.92 1.95 2.857(5) 167.6 1_655
N6 H33 O20 0.92 2.48 3.372(6) 163.6 .
N7 H55 O29 0.92 2.08 2.932(5) 154.0 3_466
N7 H56 O18 0.92 2.30 3.125(5) 148.7 .
N8 H57 O8 0.92 2.15 3.022(5) 158.4 3_566
N8 H58 O16 0.92 2.22 3.052(6) 150.8 3_556
N9 H59 O25 0.92 2.17 3.021(5) 153.3 .
N9 H60 O10 0.92 2.37 3.157(5) 143.9 .
N10 H61 O32 0.92 2.11 2.927(6) 147.8 .
N10 H62 O13 0.92 2.22 3.105(6) 162.1 3_556
N10 H62 Cl1 0.92 2.83 3.712(4) 161.4 3_556
N11 H63 O12 0.92 2.06 2.887(5) 148.8 3_466
N11 H64 O15 0.92 2.17 3.078(6) 167.2 3_556
N11 H66 Cl1 0.92 2.80 3.693(5) 162.7 3_556
N11 H66 O16 0.92 2.39 3.267(6) 158.6 3_556
N12 H69 O32 0.92 2.09 2.999(5) 168.1 .
N12 H68 O4 0.92 1.87 2.781(5) 168.7 .

loop_
_geom_torsion_atom_site_label_1
_geom_torsion_atom_site_label_2
_geom_torsion_atom_site_label_3
_geom_torsion_atom_site_label_4
_geom_torsion
O5 Pd1 Pd2 O1 -74.31(15)
N1 Pd1 Pd2 O1 8.55(14)
S1 Pd1 Pd2 O1 96.95(10)
S3 Pd1 Pd2 O1 -174.15(10)
Pd3 Pd1 Pd2 O1 -138.92(9)
O5 Pd1 Pd2 N2 13.17(19)
N1 Pd1 Pd2 N2 96.02(18)
S1 Pd1 Pd2 N2 -175.57(15)
S3 Pd1 Pd2 N2 -86.67(15)
Pd3 Pd1 Pd2 N2 -51.44(14)
O5 Pd1 Pd2 S2 100.99(12)
N1 Pd1 Pd2 S2 -176.15(11)
S1 Pd1 Pd2 S2 -87.75(5)
S3 Pd1 Pd2 S2 1.15(5)
Pd3 Pd1 Pd2 S2 36.38(3)
O5 Pd1 Pd2 S1 -171.26(13)
N1 Pd1 Pd2 S1 -88.40(11)
S3 Pd1 Pd2 S1 88.90(5)
Pd3 Pd1 Pd2 S1 124.13(5)
O5 Pd1 Pd2 Pd3 64.61(12)
N1 Pd1 Pd2 Pd3 147.47(11)
S1 Pd1 Pd2 Pd3 -124.13(5)
S3 Pd1 Pd2 Pd3 -35.23(3)
O1 Pd2 Pd3 O3 -77.98(16)
N2 Pd2 Pd3 O3 2.66(15)
S2 Pd2 Pd3 O3 93.07(11)
S1 Pd2 Pd3 O3 -177.40(10)
Pd1 Pd2 Pd3 O3 -140.45(10)
O1 Pd2 Pd3 N3 12.41(18)
N2 Pd2 Pd3 N3 93.04(17)
S2 Pd2 Pd3 N3 -176.54(14)
S1 Pd2 Pd3 N3 -87.02(13)
Pd1 Pd2 Pd3 N3 -50.06(13)
O1 Pd2 Pd3 S3 98.20(13)
N2 Pd2 Pd3 S3 178.83(12)
S2 Pd2 Pd3 S3 -90.76(5)
S1 Pd2 Pd3 S3 -1.23(4)
Pd1 Pd2 Pd3 S3 35.72(3)
O1 Pd2 Pd3 S2 -171.05(13)
N2 Pd2 Pd3 S2 -90.41(12)
S1 Pd2 Pd3 S2 89.53(5)
Pd1 Pd2 Pd3 S2 126.48(4)
O1 Pd2 Pd3 Pd1 62.47(12)
N2 Pd2 Pd3 Pd1 143.10(11)
S2 Pd2 Pd3 Pd1 -126.48(4)
S1 Pd2 Pd3 Pd1 -36.95(3)
O5 Pd1 Pd3 O3 -71.44(16)
N1 Pd1 Pd3 O3 17.28(19)
S1 Pd1 Pd3 O3 102.59(13)
S3 Pd1 Pd3 O3 -169.14(14)
Pd2 Pd1 Pd3 O3 65.10(13)
O5 Pd1 Pd3 N3 5.39(15)
N1 Pd1 Pd3 N3 94.12(18)
S1 Pd1 Pd3 N3 179.42(12)
S3 Pd1 Pd3 N3 -92.31(12)
Pd2 Pd1 Pd3 N3 141.94(11)
O5 Pd1 Pd3 S3 97.70(11)
N1 Pd1 Pd3 S3 -173.58(14)
S1 Pd1 Pd3 S3 -88.27(5)
Pd2 Pd1 Pd3 S3 -125.75(4)
O5 Pd1 Pd3 S2 -172.44(10)
N1 Pd1 Pd3 S2 -83.72(14)
S1 Pd1 Pd3 S2 1.59(5)
S3 Pd1 Pd3 S2 89.86(5)
Pd2 Pd1 Pd3 S2 -35.90(3)
O5 Pd1 Pd3 Pd2 -136.55(10)
N1 Pd1 Pd3 Pd2 -47.82(14)
S1 Pd1 Pd3 Pd2 37.48(3)
S3 Pd1 Pd3 Pd2 125.75(4)
N1 Pd1 S1 C2 -18.81(19)
S3 Pd1 S1 C2 162.24(16)
Pd2 Pd1 S1 C2 -107.20(16)
Pd3 Pd1 S1 C2 -152.48(16)
N1 Pd1 S1 Pd2 88.39(11)
S3 Pd1 S1 Pd2 -90.56(4)
Pd3 Pd1 S1 Pd2 -45.29(3)
O1 Pd2 S1 C2 11.99(18)
S2 Pd2 S1 C2 -167.87(16)
Pd3 Pd2 S1 C2 144.71(16)
Pd1 Pd2 S1 C2 98.04(16)
O1 Pd2 S1 Pd1 -86.05(9)
S2 Pd2 S1 Pd1 94.10(4)
Pd3 Pd2 S1 Pd1 46.68(3)
N2 Pd2 S2 C6 -21.12(19)
S1 Pd2 S2 C6 162.22(16)
Pd3 Pd2 S2 C6 -106.22(16)
Pd1 Pd2 S2 C6 -151.27(15)
N2 Pd2 S2 Pd3 85.10(11)
S1 Pd2 S2 Pd3 -91.55(4)
Pd1 Pd2 S2 Pd3 -45.04(3)
O3 Pd3 S2 C6 4.0(2)
S3 Pd3 S2 C6 -173.57(18)
Pd2 Pd3 S2 C6 96.60(18)
Pd1 Pd3 S2 C6 140.41(18)
O3 Pd3 S2 Pd2 -92.61(10)
S3 Pd3 S2 Pd2 89.83(4)
Pd1 Pd3 S2 Pd2 43.81(3)
N3 Pd3 S3 C11 -23.87(19)
S2 Pd3 S3 C11 162.11(16)
Pd2 Pd3 S3 C11 -151.08(16)
Pd1 Pd3 S3 C11 -106.77(17)
N3 Pd3 S3 Pd1 82.91(11)
S2 Pd3 S3 Pd1 -91.12(4)
Pd2 Pd3 S3 Pd1 -44.31(3)
O5 Pd1 S3 C11 10.05(19)
S1 Pd1 S3 C11 -171.72(17)
Pd2 Pd1 S3 C11 140.97(17)
Pd3 Pd1 S3 C11 96.80(17)
O5 Pd1 S3 Pd3 -86.75(10)
S1 Pd1 S3 Pd3 91.48(4)
Pd2 Pd1 S3 Pd3 44.16(3)
O5 Pd1 N1 C1 175.3(3)
S1 Pd1 N1 C1 -3.1(3)
Pd2 Pd1 N1 C1 44.3(3)
Pd3 Pd1 N1 C1 83.9(3)
O1 Pd2 N2 C7 -179.3(3)
S2 Pd2 N2 C7 0.2(3)
Pd3 Pd2 N2 C7 47.8(3)
Pd1 Pd2 N2 C7 91.5(3)
O3 Pd3 N3 C12 -173.6(3)
S3 Pd3 N3 C12 3.2(3)
Pd2 Pd3 N3 C12 91.0(3)
Pd1 Pd3 N3 C12 49.3(3)
N2 Pd2 O1 C3 -171.8(4)
S1 Pd2 O1 C3 4.8(4)
Pd3 Pd2 O1 C3 -92.8(4)
Pd1 Pd2 O1 C3 -41.6(4)
N3 Pd3 O3 C8 -155.8(4)
S2 Pd3 O3 C8 18.3(4)
Pd2 Pd3 O3 C8 -28.8(4)
Pd1 Pd3 O3 C8 -80.6(4)
N1 Pd1 O5 C13 -176.0(4)
S3 Pd1 O5 C13 2.8(4)
Pd2 Pd1 O5 C13 -93.4(4)
Pd3 Pd1 O5 C13 -42.5(4)
Pd1 N1 C1 C2 30.3(5)
Pd1 N1 C1 C3 -96.8(4)
N1 C1 C2 C4 -168.7(4)
C3 C1 C2 C4 -44.3(5)
N1 C1 C2 C5 69.7(5)
C3 C1 C2 C5 -165.9(4)
N1 C1 C2 S1 -47.0(4)
C3 C1 C2 S1 77.4(4)
Pd1 S1 C2 C4 162.6(3)
Pd2 S1 C2 C4 73.9(4)
Pd1 S1 C2 C1 40.0(3)
Pd2 S1 C2 C1 -48.7(3)
Pd1 S1 C2 C5 -78.4(3)
Pd2 S1 C2 C5 -167.2(3)
Pd2 O1 C3 O2 -167.3(3)
Pd2 O1 C3 C1 14.4(7)
N1 C1 C3 O2 -113.4(5)
C2 C1 C3 O2 121.3(5)
N1 C1 C3 O1 65.1(6)
C2 C1 C3 O1 -60.2(6)
Pd2 S2 C6 C7 42.9(3)
Pd3 S2 C6 C7 -44.9(3)
Pd2 S2 C6 C9 165.9(3)
Pd3 S2 C6 C9 78.1(3)
Pd2 S2 C6 C10 -76.4(4)
Pd3 S2 C6 C10 -164.2(3)
C9 C6 C7 N2 -168.9(4)
C10 C6 C7 N2 69.1(5)
S2 C6 C7 N2 -47.7(4)
C9 C6 C7 C8 -42.8(5)
C10 C6 C7 C8 -164.8(4)
S2 C6 C7 C8 78.4(4)
Pd2 N2 C7 C6 28.1(5)
Pd2 N2 C7 C8 -100.2(4)
Pd3 O3 C8 O4 -175.7(3)
Pd3 O3 C8 C7 2.0(7)
C6 C7 C8 O4 120.6(5)
N2 C7 C8 O4 -113.3(5)
C6 C7 C8 O3 -57.2(6)
N2 C7 C8 O3 68.9(6)
Pd3 S3 C11 C12 44.9(3)
Pd1 S3 C11 C12 -45.8(3)
Pd3 S3 C11 C15 -75.6(3)
Pd1 S3 C11 C15 -166.4(3)
Pd3 S3 C11 C14 167.2(3)
Pd1 S3 C11 C14 76.5(4)
Pd3 N3 C12 C11 25.5(4)
Pd3 N3 C12 C13 -103.0(4)
C15 C11 C12 N3 70.0(4)
C14 C11 C12 N3 -166.5(4)
S3 C11 C12 N3 -47.7(4)
C15 C11 C12 C13 -163.5(4)
C14 C11 C12 C13 -40.0(5)
S3 C11 C12 C13 78.9(4)
Pd1 O5 C13 O6 -162.4(4)
Pd1 O5 C13 C12 19.5(7)
N3 C12 C13 O6 -117.7(5)
C11 C12 C13 O6 116.1(5)
N3 C12 C13 O5 60.5(6)
C11 C12 C13 O5 -65.7(6)
O11 Pd4 Pd5 O7 -78.70(15)
N4 Pd4 Pd5 O7 3.09(15)
S6 Pd4 Pd5 O7 -177.54(10)
S4 Pd4 Pd5 O7 91.64(10)
Pd6 Pd4 Pd5 O7 -141.26(9)
O11 Pd4 Pd5 N5 13.66(17)
N4 Pd4 Pd5 N5 95.45(17)
S6 Pd4 Pd5 N5 -85.18(13)
S4 Pd4 Pd5 N5 -176.00(13)
Pd6 Pd4 Pd5 N5 -48.90(13)
O11 Pd4 Pd5 S5 98.21(12)
N4 Pd4 Pd5 S5 -179.99(12)
S6 Pd4 Pd5 S5 -0.62(5)
S4 Pd4 Pd5 S5 -91.44(5)
Pd6 Pd4 Pd5 S5 35.66(3)
O11 Pd4 Pd5 S4 -170.34(13)
N4 Pd4 Pd5 S4 -88.55(12)
S6 Pd4 Pd5 S4 90.82(5)
Pd6 Pd4 Pd5 S4 127.10(4)
O11 Pd4 Pd5 Pd6 62.56(12)
N4 Pd4 Pd5 Pd6 144.35(12)
S6 Pd4 Pd5 Pd6 -36.28(3)
S4 Pd4 Pd5 Pd6 -127.10(4)
O11 Pd4 Pd6 O9 -73.31(15)
N4 Pd4 Pd6 O9 12.3(2)
S6 Pd4 Pd6 O9 -170.68(13)
S4 Pd4 Pd6 O9 100.03(13)
Pd5 Pd4 Pd6 O9 64.68(12)
O11 Pd4 Pd6 N6 8.83(14)
N4 Pd4 Pd6 N6 94.46(19)
S6 Pd4 Pd6 N6 -88.54(12)
S4 Pd4 Pd6 N6 -177.83(12)
Pd5 Pd4 Pd6 N6 146.82(11)
O11 Pd4 Pd6 S6 97.37(10)
N4 Pd4 Pd6 S6 -177.01(16)
S4 Pd4 Pd6 S6 -89.29(5)
Pd5 Pd4 Pd6 S6 -124.64(5)
O11 Pd4 Pd6 S5 -173.30(10)
N4 Pd4 Pd6 S5 -87.67(15)
S6 Pd4 Pd6 S5 89.34(5)
S4 Pd4 Pd6 S5 0.04(5)
Pd5 Pd4 Pd6 S5 -35.31(3)
O11 Pd4 Pd6 Pd5 -137.99(9)
N4 Pd4 Pd6 Pd5 -52.36(15)
S6 Pd4 Pd6 Pd5 124.64(5)
S4 Pd4 Pd6 Pd5 35.35(3)
O7 Pd5 Pd6 O9 -73.48(15)
N5 Pd5 Pd6 O9 4.38(15)
S5 Pd5 Pd6 O9 96.92(10)
S4 Pd5 Pd6 O9 -173.13(10)
Pd4 Pd5 Pd6 O9 -138.10(10)
O7 Pd5 Pd6 N6 14.9(2)
N5 Pd5 Pd6 N6 92.74(18)
S5 Pd5 Pd6 N6 -174.73(15)
S4 Pd5 Pd6 N6 -84.77(15)
Pd4 Pd5 Pd6 N6 -49.74(14)
O7 Pd5 Pd6 S6 101.11(13)
N5 Pd5 Pd6 S6 178.97(11)
S5 Pd5 Pd6 S6 -88.50(5)
S4 Pd5 Pd6 S6 1.46(5)
Pd4 Pd5 Pd6 S6 36.49(3)
O7 Pd5 Pd6 S5 -170.39(13)
N5 Pd5 Pd6 S5 -92.54(12)
S4 Pd5 Pd6 S5 89.96(5)
Pd4 Pd5 Pd6 S5 124.98(4)
O7 Pd5 Pd6 Pd4 64.62(12)
N5 Pd5 Pd6 Pd4 142.48(11)
S5 Pd5 Pd6 Pd4 -124.98(4)
S4 Pd5 Pd6 Pd4 -35.03(3)
N4 Pd4 S4 C16 -16.38(19)
S6 Pd4 S4 C16 164.96(16)
Pd6 Pd4 S4 C16 -149.04(15)
Pd5 Pd4 S4 C16 -104.76(16)
N4 Pd4 S4 Pd5 88.39(11)
S6 Pd4 S4 Pd5 -90.27(4)
Pd6 Pd4 S4 Pd5 -44.28(3)
O7 Pd5 S4 C16 3.7(2)
S5 Pd5 S4 C16 -173.86(17)
Pd4 Pd5 S4 C16 97.49(18)
Pd6 Pd5 S4 C16 140.78(17)
O7 Pd5 S4 Pd4 -93.74(10)
S5 Pd5 S4 Pd4 88.65(5)
Pd6 Pd5 S4 Pd4 43.29(3)
N5 Pd5 S5 C21 -23.37(19)
S4 Pd5 S5 C21 163.58(16)
Pd4 Pd5 S5 C21 -150.42(16)
Pd6 Pd5 S5 C21 -105.65(17)
N5 Pd5 S5 Pd6 82.29(11)
S4 Pd5 S5 Pd6 -90.77(4)
Pd4 Pd5 S5 Pd6 -44.77(3)
O9 Pd6 S5 C21 9.84(19)
S6 Pd6 S5 C21 -170.96(16)
Pd4 Pd6 S5 C21 142.75(16)
Pd5 Pd6 S5 C21 97.69(16)
O9 Pd6 S5 Pd5 -87.85(10)
S6 Pd6 S5 Pd5 91.35(4)
Pd4 Pd6 S5 Pd5 45.06(3)
N6 Pd6 S6 C26 -17.8(2)
S5 Pd6 S6 C26 163.08(17)
Pd4 Pd6 S6 C26 -106.78(17)
Pd5 Pd6 S6 C26 -152.08(16)
N6 Pd6 S6 Pd4 89.00(12)
S5 Pd6 S6 Pd4 -90.15(5)
Pd5 Pd6 S6 Pd4 -45.30(3)
O11 Pd4 S6 C26 11.70(18)
S4 Pd4 S6 C26 -170.36(16)
Pd6 Pd4 S6 C26 97.18(17)
Pd5 Pd4 S6 C26 143.19(16)
O11 Pd4 S6 Pd6 -85.48(10)
S4 Pd4 S6 Pd6 92.46(4)
Pd5 Pd4 S6 Pd6 46.01(3)
O11 Pd4 N4 C17 171.5(3)
S4 Pd4 N4 C17 -6.6(3)
Pd6 Pd4 N4 C17 83.8(3)
Pd5 Pd4 N4 C17 39.9(3)
O7 Pd5 N5 C22 -173.4(3)
S5 Pd5 N5 C22 3.5(3)
Pd4 Pd5 N5 C22 89.8(3)
Pd6 Pd5 N5 C22 48.9(3)
O9 Pd6 N6 C27 174.3(3)
S6 Pd6 N6 C27 -5.0(3)
Pd4 Pd6 N6 C27 41.4(3)
Pd5 Pd6 N6 C27 82.7(3)
N5 Pd5 O7 C18 -136.8(4)
S4 Pd5 O7 C18 36.4(4)
Pd4 Pd5 O7 C18 -9.9(4)
Pd6 Pd5 O7 C18 -61.4(4)
N6 Pd6 O9 C23 -169.8(4)
S5 Pd6 O9 C23 9.3(4)
Pd4 Pd6 O9 C23 -87.1(4)
Pd5 Pd6 O9 C23 -35.6(4)
N4 Pd4 O11 C28 -166.5(4)
S6 Pd4 O11 C28 12.0(4)
Pd6 Pd4 O11 C28 -33.8(4)
Pd5 Pd4 O11 C28 -84.7(4)
Pd4 S4 C16 C17 39.7(3)
Pd5 S4 C16 C17 -49.8(3)
Pd4 S4 C16 C19 163.5(3)
Pd5 S4 C16 C19 73.9(3)
Pd4 S4 C16 C20 -79.4(3)
Pd5 S4 C16 C20 -169.0(3)
C19 C16 C17 N4 -171.4(3)
C20 C16 C17 N4 66.9(5)
S4 C16 C17 N4 -49.3(4)
C19 C16 C17 C18 -45.6(6)
C20 C16 C17 C18 -167.3(4)
S4 C16 C17 C18 76.5(4)
Pd4 N4 C17 C16 34.4(5)
Pd4 N4 C17 C18 -95.5(4)
Pd5 O7 C18 O8 155.2(4)
Pd5 O7 C18 C17 -27.5(6)
C16 C17 C18 O8 141.7(5)
N4 C17 C18 O8 -92.1(5)
C16 C17 C18 O7 -35.7(6)
N4 C17 C18 O7 90.4(5)
Pd5 S5 C21 C22 43.8(3)
Pd6 S5 C21 C22 -48.1(3)
Pd5 S5 C21 C25 -76.3(3)
Pd6 S5 C21 C25 -168.2(3)
Pd5 S5 C21 C24 167.5(3)
Pd6 S5 C21 C24 75.6(3)
Pd5 N5 C22 C21 24.1(4)
Pd5 N5 C22 C23 -104.1(4)
C25 C21 C22 N5 70.8(4)
C24 C21 C22 N5 -166.3(4)
S5 C21 C22 N5 -45.6(4)
C25 C21 C22 C23 -163.6(4)
C24 C21 C22 C23 -40.7(5)
S5 C21 C22 C23 80.1(4)
Pd6 O9 C23 O10 -171.1(3)
Pd6 O9 C23 C22 9.7(7)
N5 C22 C23 O10 -113.1(5)
C21 C22 C23 O10 121.7(5)
N5 C22 C23 O9 66.2(5)
C21 C22 C23 O9 -59.0(6)
Pd6 S6 C26 C27 40.7(3)
Pd4 S6 C26 C27 -49.2(3)
Pd6 S6 C26 C30 -81.2(3)
Pd4 S6 C26 C30 -171.1(3)
Pd6 S6 C26 C29 162.3(3)
Pd4 S6 C26 C29 72.3(4)
C30 C26 C27 N6 68.4(5)
C29 C26 C27 N6 -169.8(3)
S6 C26 C27 N6 -49.0(4)
C30 C26 C27 C28 -167.5(4)
C29 C26 C27 C28 -45.7(5)
S6 C26 C27 C28 75.0(4)
Pd6 N6 C27 C26 32.7(5)
Pd6 N6 C27 C28 -96.2(4)
Pd4 O11 C28 O12 178.9(3)
Pd4 O11 C28 C27 1.6(7)
C26 C27 C28 O12 132.1(5)
N6 C27 C28 O12 -103.1(5)
C26 C27 C28 O11 -50.3(6)
N6 C27 C28 O11 74.4(6)
N12 Co1 N7 C31 -163.5(3)
N11 Co1 N7 C31 -77.8(3)
N9 Co1 N7 C31 105.9(3)
N8 Co1 N7 C31 14.6(3)
N11 Co1 N8 C32 104.5(3)
N7 Co1 N8 C32 13.6(3)
N9 Co1 N8 C32 -76.6(3)
N10 Co1 N8 C32 -162.3(3)
N12 Co1 N9 C33 77.7(3)
N7 Co1 N9 C33 170.5(3)
N10 Co1 N9 C33 -13.1(3)
N8 Co1 N9 C33 -103.4(3)
N12 Co1 N10 C34 -105.5(3)
N11 Co1 N10 C34 168.8(3)
N9 Co1 N10 C34 -14.9(3)
N8 Co1 N10 C34 76.3(3)
N12 Co1 N11 C37 -18.0(7)
N7 Co1 N11 C37 -110.7(7)
N10 Co1 N11 C37 72.6(7)
N8 Co1 N11 C37 163.2(7)
N12 Co1 N11 C35 14.9(4)
N7 Co1 N11 C35 -77.8(4)
N10 Co1 N11 C35 105.5(4)
N8 Co1 N11 C35 -163.9(4)
N11 Co1 N12 C36 13.1(5)
N7 Co1 N12 C36 104.0(5)
N9 Co1 N12 C36 -165.7(5)
N10 Co1 N12 C36 -79.9(5)
N11 Co1 N12 C38 -12.0(5)
N7 Co1 N12 C38 78.9(5)
N9 Co1 N12 C38 169.2(5)
N10 Co1 N12 C38 -105.1(5)
Co1 N7 C31 C32 -39.5(5)
N7 C31 C32 N8 50.7(5)
Co1 N8 C32 C31 -38.8(5)
Co1 N9 C33 C34 37.9(4)
Co1 N10 C34 C33 39.6(4)
N9 C33 C34 N10 -50.8(5)
C37 N11 C35 C36 69.5(12)
Co1 N11 C35 C36 -40.8(7)
C38 N12 C36 C35 30.5(13)
Co1 N12 C36 C35 -38.6(8)
N11 C35 C36 N12 49.5(8)
C35 N11 C37 C38 -38.8(10)
Co1 N11 C37 C38 42.5(11)
N11 C37 C38 N12 -52.2(13)
C36 N12 C38 C37 -82.0(16)
Co1 N12 C38 C37 37.4(10)
